data_4346356
loop_
_publ_author_name
'Cabrera, Pablo J.'
'Yang, Xingyi'
'Suttil, James A.'
'Brooner, Rachel E. M.'
'Thompson, Levi T.'
'Sanford, Melanie S.'

_publ_section_title
;
 Evaluation of Tris-Bipyridine Chromium Complexes for Flow Battery
 Applications: Impact of Bipyridine Ligand Structure on Solubility and
 Electrochemistry.
;
_journal_issue 21
_journal_name_full 'Inorganic chemistry'
_journal_page_first 10214
_journal_page_last 10223
_journal_paper_doi 10.1021/acs.inorgchem.5b01328
_journal_volume 54
_journal_year 2015
_chemical_formula_moiety
; 
 C36 H36 Cr N6 O6, 3(B F4), 0.5(C2 H3 N), 0.5(C2 H3 N) + 2(C2 H3 N) squeezed 
;
_chemical_formula_sum 'C40 H42 B3 Cr F12 N8 O6'
_chemical_formula_weight 1043.25
_space_group_IT_number 2
_space_group_name_Hall '-P 1'
_space_group_name_H-M_alt 'P -1'
_symmetry_cell_setting triclinic
_symmetry_space_group_name_H-M 'P -1'
_atom_sites_solution_hydrogens geom
_atom_sites_solution_primary direct
_atom_sites_solution_secondary difmap
_audit_creation_method SHELXL-97
_cell_angle_alpha 80.8460(10)
_cell_angle_beta 77.9990(10)
_cell_angle_gamma 78.6000(10)
_cell_formula_units_Z 2
_cell_length_a 9.6934(7)
_cell_length_b 13.4504(10)
_cell_length_c 18.2111(14)
_cell_measurement_reflns_used 9998
_cell_measurement_temperature 85(2)
_cell_measurement_theta_max 27.07
_cell_measurement_theta_min 2.18
_cell_volume 2259.3(3)
_computing_cell_refinement 'Bruker SMART'
_computing_data_collection 'Bruker SMART-APEX'
_computing_data_reduction 'Bruker SAINT'
_computing_molecular_graphics 'Bruker SHELXTL'
_computing_publication_material 'Bruker SHELXTL'
_computing_structure_refinement 'SHELXL-97 (Sheldrick, 2008)'
_computing_structure_solution 'SHELXS-97 (Sheldrick, 2008)'
_diffrn_ambient_temperature 85(2)
_diffrn_measured_fraction_theta_full 0.997
_diffrn_measured_fraction_theta_max 0.997
_diffrn_measurement_device_type 'Bruker APEX-I CCD'
_diffrn_measurement_method '\f and \w scans'
_diffrn_radiation_monochromator graphite
_diffrn_radiation_source 'fine-focus sealed tube'
_diffrn_radiation_type MoK\a
_diffrn_radiation_wavelength 0.71073
_diffrn_reflns_av_R_equivalents 0.0522
_diffrn_reflns_av_sigmaI/netI 0.0380
_diffrn_reflns_limit_h_max 12
_diffrn_reflns_limit_h_min -12
_diffrn_reflns_limit_k_max 17
_diffrn_reflns_limit_k_min -17
_diffrn_reflns_limit_l_max 23
_diffrn_reflns_limit_l_min -23
_diffrn_reflns_number 52975
_diffrn_reflns_theta_full 27.13
_diffrn_reflns_theta_max 27.13
_diffrn_reflns_theta_min 1.56
_exptl_absorpt_coefficient_mu 0.359
_exptl_absorpt_correction_T_max 0.9823
_exptl_absorpt_correction_T_min 0.9252
_exptl_absorpt_correction_type multi-scan
_exptl_absorpt_process_details
; 
  Blessing, R. Acta Cryst. (1995) A51 33-38. 
  Sheldrick, G.  SADABS (Version 2008/1) Bruker AXS area 
  detector absorption and other corrections, University of 
  Gottingen, Germany 2008. 
;
_exptl_crystal_colour plate
_exptl_crystal_density_diffrn 1.533
_exptl_crystal_density_method 'not measured'
_exptl_crystal_description yellow
_exptl_crystal_F_000 1066
_exptl_crystal_size_max 0.22
_exptl_crystal_size_mid 0.18
_exptl_crystal_size_min 0.05
_refine_diff_density_max 1.822
_refine_diff_density_min -1.549
_refine_diff_density_rms 0.128
_refine_ls_extinction_method none
_refine_ls_goodness_of_fit_ref 1.080
_refine_ls_hydrogen_treatment constr
_refine_ls_matrix_type full
_refine_ls_number_parameters 848
_refine_ls_number_reflns 9989
_refine_ls_number_restraints 646
_refine_ls_restrained_S_all 1.067
_refine_ls_R_factor_all 0.0918
_refine_ls_R_factor_gt 0.0836
_refine_ls_shift/su_max 0.002
_refine_ls_shift/su_mean 0.001
_refine_ls_structure_factor_coef Fsqd
_refine_ls_weighting_details 'calc w=1/[\s^2^(Fo^2^)+(0.1100P)^2^+9.7495P] where P=(Fo^2^+2Fc^2^)/3'
_refine_ls_weighting_scheme calc
_refine_ls_wR_factor_gt 0.2321
_refine_ls_wR_factor_ref 0.2378
_reflns_number_gt 8565
_reflns_number_total 9989
_reflns_threshold_expression >2sigma(I)
_cod_data_source_file ic5b01328_si_002.cif
_cod_data_source_block pc136
_cod_depositor_comments
;
The following automatic conversions were performed:

data item '_symmetry_cell_setting' value 'Triclinic' was changed to
'triclinic' in accordance with the
/home/saulius/struct/COD-crude-data/automatic-downloads/DataCite-retrospective/ACS/depositions/lib/dictionaries/cif_core.dic
dictionary named 'cif_core.dic' version 2.4.2 last updated on
2011-04-26.

Automatic conversion script
Id: cif_fix_values 6909 2019-04-08 15:41:33Z antanas 
;
_cod_original_sg_symbol_H-M P-1
_cod_database_code 4346356

loop_
_symmetry_equiv_pos_as_xyz
'x, y, z'
'-x, -y, -z'

loop_
_atom_site_label
_atom_site_type_symbol
_atom_site_fract_x
_atom_site_fract_y
_atom_site_fract_z
_atom_site_U_iso_or_equiv
_atom_site_adp_type
_atom_site_occupancy
_atom_site_symmetry_multiplicity
_atom_site_calc_flag
_atom_site_refinement_flags
_atom_site_disorder_assembly
_atom_site_disorder_group
Cr1 Cr 0.51964(4) 0.32018(3) 0.25949(2) 0.01418(9) Uani 1 1 d D . .
O1 O 0.4496(2) 0.36509(15) 0.59655(10) 0.0229(4) Uani 1 1 d . . .
O2 O -0.0147(2) 0.64383(14) 0.33423(11) 0.0225(4) Uani 1 1 d . . .
O3 O 0.2541(4) -0.0615(3) 0.3695(3) 0.0239(10) Uani 0.50 1 d PD A 1
O4 O 1.0101(4) -0.0470(3) 0.2388(3) 0.0407(13) Uani 0.50 1 d PD A 1
O3A O 0.2441(5) -0.0700(3) 0.3389(3) 0.0366(13) Uani 0.50 1 d PD A 2
O4A O 0.9868(4) -0.0425(3) 0.1790(2) 0.0210(8) Uani 0.50 1 d PD A 2
O5 O 0.8839(2) 0.65838(17) 0.14816(11) 0.0341(5) Uani 1 1 d D . .
O6 O 0.6364(2) 0.36602(16) -0.08769(11) 0.0320(5) Uani 1 1 d . . .
N1 N 0.5033(2) 0.32348(17) 0.37245(12) 0.0185(5) Uani 1 1 d . . .
N2 N 0.3433(2) 0.42959(16) 0.27959(12) 0.0171(5) Uani 1 1 d . A .
N3 N 0.4096(5) 0.2008(3) 0.2864(3) 0.0182(11) Uani 0.50 1 d PDU A 1
N4 N 0.6867(4) 0.2018(3) 0.2558(2) 0.0128(10) Uani 0.50 1 d PDU A 1
N3A N 0.4129(5) 0.1992(4) 0.2774(3) 0.0155(11) Uani 0.50 1 d PDU A 2
N4A N 0.6869(5) 0.2027(4) 0.2461(3) 0.0145(10) Uani 0.50 1 d PDU A 2
N5 N 0.6440(2) 0.43087(16) 0.22670(11) 0.0150(4) Uani 1 1 d . A .
N6 N 0.5361(2) 0.33501(16) 0.14457(12) 0.0169(5) Uani 1 1 d . A .
C1 C 0.5846(3) 0.2613(2) 0.41774(16) 0.0270(7) Uani 1 1 d U . .
H1A H 0.6560 0.2093 0.3964 0.032 Uiso 1 1 calc R A .
C2 C 0.5703(3) 0.2687(2) 0.49348(15) 0.0285(7) Uani 1 1 d U A .
H2A H 0.6273 0.2209 0.5241 0.034 Uiso 1 1 calc R . .
C3 C 0.4711(3) 0.34721(19) 0.52404(14) 0.0196(6) Uani 1 1 d U . .
C4 C 0.3839(3) 0.41294(19) 0.47805(14) 0.0183(5) Uani 1 1 d U A .
H4A H 0.3144 0.4670 0.4979 0.022 Uiso 1 1 calc R . .
C5 C 0.4008(3) 0.39766(18) 0.40368(14) 0.0160(5) Uani 1 1 d U . .
C6 C 0.3074(3) 0.45628(19) 0.35110(13) 0.0162(5) Uani 1 1 d U A .
C7 C 0.1909(3) 0.52957(19) 0.37288(14) 0.0178(5) Uani 1 1 d U . .
H7A H 0.1694 0.5482 0.4227 0.021 Uiso 1 1 calc R A .
C8 C 0.1053(3) 0.57576(19) 0.31953(15) 0.0191(5) Uani 1 1 d U A .
C9 C 0.1443(3) 0.55055(19) 0.24572(15) 0.0196(5) Uani 1 1 d U . .
H9A H 0.0899 0.5834 0.2081 0.023 Uiso 1 1 calc R A .
C10 C 0.2624(3) 0.47753(19) 0.22845(14) 0.0175(5) Uani 1 1 d U A .
H10A H 0.2882 0.4600 0.1783 0.021 Uiso 1 1 calc R . .
C11 C 0.5308(3) 0.2950(2) 0.64599(15) 0.0264(6) Uani 1 1 d . . .
H11A H 0.5058 0.3166 0.6967 0.040 Uiso 1 1 calc R A .
H11B H 0.6332 0.2943 0.6267 0.040 Uiso 1 1 calc R . .
H11C H 0.5090 0.2264 0.6484 0.040 Uiso 1 1 calc R . .
C12 C -0.0668(3) 0.6635(2) 0.41207(15) 0.0258(6) Uani 1 1 d . . .
H12A H -0.1550 0.7142 0.4150 0.039 Uiso 1 1 calc R . .
H12B H 0.0058 0.6897 0.4302 0.039 Uiso 1 1 calc R . .
H12C H -0.0865 0.5999 0.4436 0.039 Uiso 1 1 calc R . .
C13 C 0.2706(5) 0.2096(4) 0.3175(2) 0.0167(11) Uani 0.50 1 d PDU A 1
H13A H 0.2137 0.2756 0.3196 0.020 Uiso 0.50 1 calc PR A 1
C14 C 0.2086(5) 0.1241(4) 0.3464(3) 0.0187(10) Uani 0.50 1 d PDU A 1
H14A H 0.1102 0.1304 0.3690 0.022 Uiso 0.50 1 calc PR A 1
C15 C 0.2947(5) 0.0285(4) 0.3416(3) 0.0179(11) Uani 0.50 1 d PDU A 1
C16 C 0.4401(5) 0.0225(4) 0.3083(3) 0.0168(11) Uani 0.50 1 d PDU A 1
H16A H 0.4995 -0.0425 0.3054 0.020 Uiso 0.50 1 calc PR A 1
C13A C 0.2711(5) 0.2001(4) 0.2908(3) 0.0165(11) Uani 0.50 1 d PDU A 2
H13B H 0.2104 0.2647 0.2872 0.020 Uiso 0.50 1 calc PR A 2
C14A C 0.2067(5) 0.1141(4) 0.3095(3) 0.0200(11) Uani 0.50 1 d PDU A 2
H14B H 0.1055 0.1201 0.3181 0.024 Uiso 0.50 1 calc PR A 2
C15A C 0.2932(6) 0.0192(4) 0.3152(3) 0.0221(12) Uani 0.50 1 d PDU A 2
C16A C 0.4422(6) 0.0132(5) 0.2987(4) 0.0213(13) Uani 0.50 1 d PDU A 2
H16B H 0.5051 -0.0507 0.2986 0.026 Uiso 0.50 1 calc PR A 2
C17 C 0.4976(5) 0.1092(4) 0.2800(3) 0.0161(11) Uani 0.50 1 d PDU A 1
C18 C 0.6536(5) 0.1064(4) 0.2642(3) 0.0132(10) Uani 0.50 1 d PDU A 1
C19 C 0.7575(5) 0.0192(4) 0.2591(3) 0.0235(12) Uani 0.50 1 d PDU A 1
H19A H 0.7317 -0.0466 0.2649 0.028 Uiso 0.50 1 calc PR A 1
C20 C 0.8999(6) 0.0309(4) 0.2453(3) 0.0261(12) Uani 0.50 1 d PDU A 1
C21 C 0.9340(5) 0.1278(4) 0.2372(3) 0.0198(11) Uani 0.50 1 d PDU A 1
H21A H 1.0312 0.1367 0.2288 0.024 Uiso 0.50 1 calc PR A 1
C17A C 0.4928(6) 0.1038(4) 0.2826(4) 0.0189(13) Uani 0.50 1 d PDU A 2
C18A C 0.6437(6) 0.1114(4) 0.2501(3) 0.0149(11) Uani 0.50 1 d PDU A 2
C19A C 0.7405(5) 0.0263(4) 0.2274(3) 0.0174(10) Uani 0.50 1 d PDU A 2
H19B H 0.7096 -0.0370 0.2292 0.021 Uiso 0.50 1 calc PR A 2
C20A C 0.8836(5) 0.0353(4) 0.2021(3) 0.0173(10) Uani 0.50 1 d PDU A 2
C21A C 0.9277(5) 0.1284(4) 0.2004(3) 0.0160(10) Uani 0.50 1 d PDU A 2
H21B H 1.0256 0.1351 0.1848 0.019 Uiso 0.50 1 calc PR A 2
C22 C 0.8256(5) 0.2111(4) 0.2414(3) 0.0151(11) Uani 0.50 1 d PDU A 1
H22A H 0.8498 0.2775 0.2340 0.018 Uiso 0.50 1 calc PR A 1
C23 C 0.0947(6) -0.0680(5) 0.3573(4) 0.0360(15) Uani 0.50 1 d PD A 1
H23A H 0.0708 -0.1351 0.3796 0.054 Uiso 0.50 1 calc PR A 1
H23B H 0.0924 -0.0583 0.3030 0.054 Uiso 0.50 1 calc PR A 1
H23C H 0.0248 -0.0145 0.3818 0.054 Uiso 0.50 1 calc PR A 1
C24 C 0.9808(8) -0.1489(5) 0.2526(6) 0.063(3) Uani 0.50 1 d PD A 1
H24A H 1.0712 -0.1973 0.2474 0.095 Uiso 0.50 1 calc PR A 1
H24B H 0.9250 -0.1584 0.2159 0.095 Uiso 0.50 1 calc PR A 1
H24C H 0.9262 -0.1609 0.3040 0.095 Uiso 0.50 1 calc PR A 1
C22A C 0.8257(6) 0.2102(4) 0.2218(3) 0.0171(12) Uani 0.50 1 d PDU A 2
H22B H 0.8542 0.2745 0.2193 0.021 Uiso 0.50 1 calc PR A 2
C23A C 0.1109(6) -0.0595(5) 0.4145(4) 0.0321(15) Uani 0.50 1 d PD A 2
H23D H 0.0786 -0.1254 0.4309 0.048 Uiso 0.50 1 calc PR A 2
H23E H 0.0309 -0.0077 0.4009 0.048 Uiso 0.50 1 calc PR A 2
H23F H 0.1457 -0.0393 0.4558 0.048 Uiso 0.50 1 calc PR A 2
C24A C 0.9465(6) -0.1408(4) 0.1840(3) 0.0259(13) Uani 0.50 1 d PD A 2
H24D H 1.0303 -0.1898 0.1648 0.039 Uiso 0.50 1 calc PR A 2
H24E H 0.8723 -0.1356 0.1537 0.039 Uiso 0.50 1 calc PR A 2
H24F H 0.9095 -0.1642 0.2369 0.039 Uiso 0.50 1 calc PR A 2
C25 C 0.6934(3) 0.47900(19) 0.27343(14) 0.0179(5) Uani 1 1 d . . .
H25A H 0.6730 0.4585 0.3264 0.022 Uiso 1 1 calc R A .
C26 C 0.7712(3) 0.5556(2) 0.24749(14) 0.0189(5) Uani 1 1 d . A .
H26A H 0.8029 0.5882 0.2820 0.023 Uiso 1 1 calc R . .
C27 C 0.8038(3) 0.5858(2) 0.16997(15) 0.0210(6) Uani 1 1 d . A .
C28 C 0.7530(3) 0.5374(2) 0.12074(14) 0.0206(6) Uani 1 1 d . . .
H28A H 0.7720 0.5570 0.0676 0.025 Uiso 1 1 calc R B .
C29 C 0.6748(2) 0.46084(18) 0.15135(13) 0.0155(5) Uani 1 1 d . A .
C30 C 0.6191(3) 0.40322(18) 0.10463(13) 0.0151(5) Uani 1 1 d . . .
C31 C 0.6516(3) 0.41375(19) 0.02646(14) 0.0172(5) Uani 1 1 d . A .
H31A H 0.7091 0.4621 -0.0005 0.021 Uiso 1 1 calc R . .
C32 C 0.5986(3) 0.3522(2) -0.01219(14) 0.0195(6) Uani 1 1 d . . .
C33 C 0.5136(3) 0.2828(2) 0.02821(14) 0.0197(5) Uani 1 1 d . A .
H33A H 0.4762 0.2403 0.0031 0.024 Uiso 1 1 calc R . .
C34 C 0.4853(3) 0.2777(2) 0.10539(14) 0.0194(5) Uani 1 1 d . . .
H34A H 0.4261 0.2308 0.1331 0.023 Uiso 1 1 calc R A .
C35 C 0.9481(5) 0.6693(4) 0.0667(2) 0.0212(10) Uani 0.57 1 d PDU B 1
H35A H 1.0313 0.6152 0.0571 0.032 Uiso 0.57 1 calc PR B 1
H35B H 0.9783 0.7361 0.0521 0.032 Uiso 0.57 1 calc PR B 1
H35C H 0.8772 0.6638 0.0369 0.032 Uiso 0.57 1 calc PR B 1
C35A C 0.8895(12) 0.7096(7) 0.0700(4) 0.054(2) Uani 0.43 1 d PDU B 2
H35D H 0.8110 0.7680 0.0688 0.082 Uiso 0.43 1 calc PR B 2
H35E H 0.8799 0.6613 0.0371 0.082 Uiso 0.43 1 calc PR B 2
H35F H 0.9812 0.7336 0.0522 0.082 Uiso 0.43 1 calc PR B 2
C36 C 0.5966(4) 0.2971(3) -0.12933(17) 0.0378(7) Uani 1 1 d . . .
H36A H 0.6344 0.3126 -0.1834 0.057 Uiso 0.50 1 calc PR A .
H36B H 0.4920 0.3052 -0.1213 0.057 Uiso 0.50 1 calc PR . .
H36C H 0.6363 0.2266 -0.1117 0.057 Uiso 0.50 1 calc PR . .
H36D H 0.5407 0.2503 -0.0942 0.057 Uiso 0.50 1 calc PR . .
H36E H 0.6831 0.2577 -0.1563 0.057 Uiso 0.50 1 calc PR . .
H36F H 0.5388 0.3363 -0.1659 0.057 Uiso 0.50 1 calc PR . .
B1 B 0.3356(5) 0.0748(4) 0.5439(3) 0.0675(13) Uani 0.50 1 d PD C -1
F1 F 0.3405(4) 0.1359(3) 0.5947(2) 0.0525(9) Uani 0.50 1 d PD C -1
F2 F 0.4208(6) 0.1026(5) 0.4686(2) 0.1021(13) Uani 0.50 1 d PD C -1
F3 F 0.2111(5) 0.0635(5) 0.5299(4) 0.208(3) Uani 0.50 1 d PD C -1
F4 F 0.4079(6) -0.0251(3) 0.5648(4) 0.102(2) Uani 0.50 1 d PD C -1
B1A B 0.6855(5) -0.0849(4) 0.4530(3) 0.0675(13) Uani 0.50 1 d PD D -2
F1A F 0.6635(7) -0.1274(4) 0.3953(3) 0.208(3) Uani 0.50 1 d PD D -2
F2A F 0.5896(6) -0.1109(5) 0.5250(3) 0.1021(13) Uani 0.50 1 d PD D -2
F3A F 0.8156(4) -0.1061(3) 0.4691(3) 0.0525(9) Uani 0.50 1 d PD D -2
F4A F 0.6444(7) 0.0224(3) 0.4399(4) 0.102(2) Uani 0.50 1 d PD D -2
B2 B 0.0995(3) 0.3386(2) 0.11267(15) 0.0259(7) Uani 1 1 d D . .
F5 F 0.1852(2) 0.24664(15) 0.09804(14) 0.0495(6) Uani 1 1 d D . .
F6 F 0.0735(2) 0.34752(17) 0.19086(10) 0.0521(5) Uani 1 1 d D . .
F7 F 0.1614(2) 0.41945(14) 0.07386(10) 0.0378(5) Uani 1 1 d D . .
F8 F -0.03297(17) 0.34192(14) 0.09290(10) 0.0312(4) Uani 1 1 d D . .
B3 B 0.9036(6) 0.3490(4) 0.4272(3) 0.0215(13) Uani 0.50 1 d PD E 1
F9 F 0.8460(4) 0.4511(3) 0.4068(2) 0.0380(10) Uani 0.50 1 d PD E 1
F10 F 0.8346(4) 0.3191(3) 0.50106(18) 0.0333(9) Uani 0.50 1 d PD E 1
F11 F 1.0458(4) 0.3422(3) 0.42646(19) 0.0298(9) Uani 0.50 1 d PD E 1
F12 F 0.8796(4) 0.2894(3) 0.3778(2) 0.0375(10) Uani 0.50 1 d PD E 1
B3A B 0.9484(6) 0.2964(5) 0.4266(3) 0.0278(16) Uani 0.50 1 d PD F 2
F9A F 0.9150(4) 0.2119(3) 0.4777(2) 0.0341(9) Uani 0.50 1 d PD F 2
F10A F 0.8604(4) 0.3850(3) 0.4535(2) 0.0347(9) Uani 0.50 1 d PD F 2
F11A F 1.0892(4) 0.3045(3) 0.4211(2) 0.0299(9) Uani 0.50 1 d PD F 2
F12A F 0.9194(4) 0.2857(3) 0.3574(2) 0.0324(10) Uani 0.50 1 d PD F 2
N7 N 0.1489(7) -0.1240(4) 1.0148(3) 0.0342(14) Uani 0.50 1 d PDU G 1
C37 C 0.1830(7) -0.0465(4) 1.0109(4) 0.0331(14) Uani 0.50 1 d PDU G 1
C38 C 0.2078(8) 0.0483(5) 1.0261(4) 0.0434(18) Uani 0.50 1 d PDU G 1
H38A H 0.1164 0.0895 1.0461 0.065 Uiso 0.50 1 calc PR G 1
H38B H 0.2531 0.0850 0.9793 0.065 Uiso 0.50 1 calc PR G 1
H38C H 0.2708 0.0356 1.0634 0.065 Uiso 0.50 1 calc PR G 1
N7A N 0.1266(10) -0.1160(7) 0.9362(4) 0.076(2) Uani 0.50 1 d PDU H 2
C37A C 0.1563(10) -0.1198(8) 0.9947(4) 0.045(2) Uani 0.50 1 d PDU H 2
C38A C 0.1587(8) -0.1285(6) 1.0727(4) 0.0408(16) Uani 0.50 1 d PDU H 2
H38D H 0.1959 -0.0705 1.0831 0.061 Uiso 0.25 1 calc PR H 2
H38E H 0.2206 -0.1924 1.0875 0.061 Uiso 0.25 1 calc PR H 2
H38F H 0.0614 -0.1287 1.1015 0.061 Uiso 0.25 1 calc PR H 2
H38G H 0.1227 -0.1906 1.0984 0.061 Uiso 0.25 1 calc PR H 2
H38H H 0.0980 -0.0687 1.0939 0.061 Uiso 0.25 1 calc PR H 2
H38I H 0.2571 -0.1324 1.0799 0.061 Uiso 0.25 1 calc PR H 2

loop_
_atom_site_aniso_label
_atom_site_aniso_U_11
_atom_site_aniso_U_22
_atom_site_aniso_U_33
_atom_site_aniso_U_23
_atom_site_aniso_U_13
_atom_site_aniso_U_12
Cr1 0.01420(16) 0.01498(17) 0.01223(16) -0.00152(13) -0.00043(13) -0.00204(14)
O1 0.0284(9) 0.0241(9) 0.0148(8) -0.0052(7) -0.0051(7) 0.0025(8)
O2 0.0206(8) 0.0217(9) 0.0223(9) -0.0041(7) -0.0038(7) 0.0043(7)
O3 0.0098(15) 0.0171(17) 0.043(2) -0.0009(16) -0.0004(16) -0.0049(13)
O4 0.0197(19) 0.0174(19) 0.068(3) 0.007(2) 0.011(2) 0.0080(16)
O3A 0.033(2) 0.026(2) 0.055(3) 0.011(2) -0.017(2) -0.0174(17)
O4A 0.0149(15) 0.0156(16) 0.0308(19) -0.0096(14) 0.0007(14) 0.0015(13)
O5 0.0475(10) 0.0436(11) 0.0202(9) 0.0025(8) -0.0083(8) -0.0319(9)
O6 0.0500(11) 0.0394(10) 0.0142(8) -0.0081(7) 0.0015(8) -0.0293(9)
N1 0.0191(9) 0.0200(10) 0.0132(9) -0.0018(8) -0.0007(8) 0.0016(8)
N2 0.0185(9) 0.0168(9) 0.0154(9) -0.0011(7) -0.0017(7) -0.0036(8)
N3 0.0162(17) 0.0187(18) 0.019(2) 0.0021(17) -0.0024(16) -0.0049(16)
N4 0.0161(16) 0.0144(16) 0.0078(17) -0.0005(14) -0.0020(15) -0.0033(14)
N3A 0.0145(18) 0.020(2) 0.010(2) 0.0024(17) -0.0003(17) -0.0053(16)
N4A 0.0157(18) 0.0175(19) 0.010(2) -0.0054(16) -0.0011(16) -0.0005(16)
N5 0.0161(9) 0.0160(9) 0.0124(9) -0.0031(7) -0.0018(7) -0.0011(7)
N6 0.0154(9) 0.0200(9) 0.0155(9) -0.0017(8) -0.0023(7) -0.0044(8)
C1 0.0255(13) 0.0293(14) 0.0191(12) -0.0032(10) -0.0019(10) 0.0102(11)
C2 0.0337(14) 0.0301(14) 0.0157(11) -0.0022(10) -0.0073(10) 0.0109(12)
C3 0.0230(11) 0.0186(11) 0.0151(10) -0.0018(9) -0.0011(9) -0.0017(9)
C4 0.0198(11) 0.0173(11) 0.0153(10) -0.0026(9) -0.0005(9) 0.0007(9)
C5 0.0156(10) 0.0157(10) 0.0148(10) 0.0003(8) 0.0002(8) -0.0029(8)
C6 0.0161(10) 0.0173(10) 0.0141(10) 0.0006(8) -0.0009(8) -0.0041(8)
C7 0.0197(11) 0.0172(10) 0.0155(10) -0.0026(8) -0.0006(9) -0.0031(9)
C8 0.0172(10) 0.0162(11) 0.0225(11) -0.0021(9) -0.0026(9) -0.0010(9)
C9 0.0196(11) 0.0184(11) 0.0204(11) 0.0004(9) -0.0066(9) -0.0016(9)
C10 0.0191(10) 0.0187(11) 0.0146(10) -0.0015(8) -0.0025(9) -0.0039(9)
C11 0.0318(13) 0.0282(13) 0.0171(11) -0.0046(10) -0.0064(10) 0.0037(11)
C12 0.0243(12) 0.0280(13) 0.0217(12) -0.0081(10) -0.0009(10) 0.0044(11)
C13 0.0188(19) 0.0185(19) 0.013(2) -0.0048(17) -0.0011(17) -0.0023(16)
C14 0.0152(19) 0.022(2) 0.017(2) -0.0021(18) 0.0020(17) -0.0047(16)
C15 0.0154(18) 0.0190(19) 0.020(2) -0.0015(18) 0.0008(17) -0.0090(16)
C16 0.0165(19) 0.0174(19) 0.015(2) -0.0042(17) 0.0016(17) -0.0033(16)
C13A 0.0179(19) 0.020(2) 0.013(2) -0.0032(18) -0.0027(18) -0.0035(16)
C14A 0.0181(19) 0.026(2) 0.017(2) 0.0007(19) -0.0051(18) -0.0083(16)
C15A 0.027(2) 0.022(2) 0.020(3) -0.003(2) -0.006(2) -0.0098(18)
C16A 0.023(2) 0.019(2) 0.021(3) -0.001(2) -0.003(2) -0.0044(18)
C17 0.0175(17) 0.018(2) 0.012(2) 0.0001(18) -0.0010(18) -0.0058(15)
C18 0.0162(17) 0.0130(18) 0.0100(19) -0.0009(16) -0.0016(16) -0.0029(14)
C19 0.0203(19) 0.0141(19) 0.031(3) 0.001(2) 0.003(2) -0.0020(16)
C20 0.023(2) 0.018(2) 0.028(3) 0.002(2) 0.004(2) 0.0023(18)
C21 0.0158(18) 0.025(2) 0.016(2) 0.0004(19) 0.0005(18) -0.0038(16)
C17A 0.0172(19) 0.022(2) 0.016(3) 0.000(2) -0.002(2) -0.0028(17)
C18A 0.0148(18) 0.019(2) 0.011(2) -0.0012(17) -0.0037(16) -0.0022(15)
C19A 0.0183(18) 0.0169(19) 0.019(2) -0.0051(18) -0.0038(18) -0.0042(16)
C20A 0.0197(19) 0.0183(18) 0.014(2) -0.0061(17) -0.0021(17) -0.0017(17)
C21A 0.0150(18) 0.021(2) 0.013(2) -0.0045(18) -0.0012(17) -0.0048(15)
C22 0.0166(18) 0.0186(19) 0.010(2) -0.0032(17) -0.0006(16) -0.0041(16)
C23 0.034(3) 0.035(3) 0.043(3) 0.017(3) -0.017(2) -0.021(2)
C24 0.034(4) 0.020(3) 0.112(7) 0.012(4) 0.023(4) -0.001(3)
C22A 0.023(2) 0.018(2) 0.012(2) -0.0028(18) -0.0029(18) -0.0075(17)
C23A 0.023(3) 0.032(3) 0.036(3) 0.000(2) 0.010(2) -0.011(2)
C24A 0.026(3) 0.015(2) 0.033(3) -0.009(2) 0.004(2) 0.000(2)
C25 0.0190(10) 0.0200(11) 0.0151(10) -0.0038(9) -0.0040(9) -0.0018(9)
C26 0.0196(11) 0.0216(11) 0.0176(11) -0.0050(9) -0.0055(9) -0.0039(9)
C27 0.0215(11) 0.0256(12) 0.0189(11) -0.0033(9) -0.0043(9) -0.0100(10)
C28 0.0236(11) 0.0259(12) 0.0140(11) -0.0035(9) -0.0020(9) -0.0089(10)
C29 0.0154(10) 0.0178(10) 0.0136(10) -0.0028(8) -0.0034(8) -0.0019(9)
C30 0.0171(10) 0.0156(10) 0.0123(10) -0.0029(8) -0.0014(8) -0.0024(9)
C31 0.0217(11) 0.0163(10) 0.0144(10) -0.0022(8) -0.0022(9) -0.0060(9)
C32 0.0235(11) 0.0213(11) 0.0143(10) -0.0060(9) -0.0014(9) -0.0046(10)
C33 0.0222(11) 0.0205(11) 0.0184(11) -0.0047(9) -0.0043(9) -0.0061(9)
C34 0.0176(10) 0.0221(11) 0.0190(11) -0.0013(9) -0.0028(9) -0.0060(9)
C35 0.024(2) 0.023(2) 0.018(2) -0.0021(16) -0.0002(17) -0.0117(17)
C35A 0.099(6) 0.050(4) 0.029(4) 0.008(3) -0.009(4) -0.058(4)
C36 0.0526(16) 0.0524(16) 0.0191(12) -0.0146(11) 0.0017(12) -0.0345(14)
B1 0.076(2) 0.041(2) 0.104(3) 0.026(2) -0.075(2) -0.022(2)
F1 0.0531(17) 0.0399(15) 0.0679(19) -0.0232(14) -0.0241(15) 0.0111(14)
F2 0.116(3) 0.124(3) 0.072(2) -0.007(2) -0.007(2) -0.049(2)
F3 0.316(6) 0.074(4) 0.281(6) 0.002(4) -0.247(5) 0.039(4)
F4 0.112(5) 0.076(2) 0.112(3) -0.012(2) -0.017(3) -0.004(3)
B1A 0.076(2) 0.041(2) 0.104(3) 0.026(2) -0.075(2) -0.022(2)
F1A 0.316(6) 0.074(4) 0.281(6) 0.002(4) -0.247(5) 0.039(4)
F2A 0.116(3) 0.124(3) 0.072(2) -0.007(2) -0.007(2) -0.049(2)
F3A 0.0531(17) 0.0399(15) 0.0679(19) -0.0232(14) -0.0241(15) 0.0111(14)
F4A 0.112(5) 0.076(2) 0.112(3) -0.012(2) -0.017(3) -0.004(3)
B2 0.0271(13) 0.0343(15) 0.0203(13) -0.0029(11) -0.0047(11) -0.0144(12)
F5 0.0243(9) 0.0427(11) 0.0809(15) -0.0077(11) -0.0130(9) -0.0002(8)
F6 0.0750(11) 0.0766(12) 0.0195(8) -0.0020(8) -0.0059(8) -0.0538(10)
F7 0.0430(9) 0.0433(10) 0.0302(9) 0.0023(7) -0.0019(8) -0.0248(8)
F8 0.0230(7) 0.0429(9) 0.0299(8) -0.0080(7) -0.0051(6) -0.0076(7)
B3 0.016(2) 0.032(3) 0.017(2) -0.009(2) -0.002(2) -0.003(2)
F9 0.045(2) 0.0314(18) 0.0342(18) -0.0078(15) -0.0151(15) 0.0122(16)
F10 0.0290(16) 0.052(2) 0.0217(15) -0.0046(15) -0.0015(13) -0.0171(15)
F11 0.0240(16) 0.0406(19) 0.0240(16) -0.0125(14) -0.0029(13) 0.0020(15)
F12 0.0390(19) 0.0432(19) 0.0380(19) -0.0255(15) -0.0021(16) -0.0141(16)
B3A 0.025(3) 0.034(3) 0.017(3) 0.000(3) 0.003(2) 0.002(3)
F9A 0.0291(16) 0.0366(18) 0.0348(18) 0.0035(15) -0.0043(14) -0.0088(15)
F10A 0.0312(18) 0.0374(19) 0.0364(19) -0.0148(16) -0.0029(15) -0.0030(16)
F11A 0.0224(16) 0.045(2) 0.0243(16) -0.0133(15) 0.0046(13) -0.0128(15)
F12A 0.0277(18) 0.044(2) 0.0257(18) -0.0132(16) -0.0086(15) 0.0042(16)
N7 0.039(3) 0.037(2) 0.029(3) -0.015(2) -0.001(2) -0.009(2)
C37 0.030(3) 0.033(3) 0.033(3) -0.006(2) -0.001(2) -0.002(2)
C38 0.048(4) 0.039(3) 0.043(4) -0.007(3) 0.004(3) -0.017(3)
N7A 0.107(6) 0.082(5) 0.051(3) -0.006(4) -0.027(4) -0.033(5)
C37A 0.044(4) 0.055(5) 0.040(3) -0.012(3) -0.010(3) -0.009(4)
C38A 0.044(3) 0.044(3) 0.042(3) -0.015(3) -0.013(3) -0.012(3)

loop_
_atom_type_symbol
_atom_type_description
_atom_type_scat_dispersion_real
_atom_type_scat_dispersion_imag
_atom_type_scat_source
C C 0.0033 0.0016 'International Tables Vol C Tables 4.2.6.8 and 6.1.1.4'
H H 0.0000 0.0000 'International Tables Vol C Tables 4.2.6.8 and 6.1.1.4'
B B 0.0013 0.0007 'International Tables Vol C Tables 4.2.6.8 and 6.1.1.4'
N N 0.0061 0.0033 'International Tables Vol C Tables 4.2.6.8 and 6.1.1.4'
O O 0.0106 0.0060 'International Tables Vol C Tables 4.2.6.8 and 6.1.1.4'
F F 0.0171 0.0103 'International Tables Vol C Tables 4.2.6.8 and 6.1.1.4'
Cr Cr 0.3209 0.6236 'International Tables Vol C Tables 4.2.6.8 and 6.1.1.4'

loop_
_geom_angle_atom_site_label_1
_geom_angle_atom_site_label_2
_geom_angle_atom_site_label_3
_geom_angle
N4 Cr1 N4A 4.9(2)
N4 Cr1 N2 171.39(13)
N4A Cr1 N2 175.16(15)
N4 Cr1 N1 93.18(14)
N4A Cr1 N1 98.11(17)
N2 Cr1 N1 79.30(8)
N4 Cr1 N5 95.03(14)
N4A Cr1 N5 94.46(15)
N2 Cr1 N5 89.86(8)
N1 Cr1 N5 95.13(9)
N4 Cr1 N3 80.42(17)
N4A Cr1 N3 80.76(18)
N2 Cr1 N3 95.01(13)
N1 Cr1 N3 87.90(15)
N5 Cr1 N3 174.68(13)
N4 Cr1 N3A 79.50(18)
N4A Cr1 N3A 79.46(19)
N2 Cr1 N3A 96.51(14)
N1 Cr1 N3A 92.45(16)
N5 Cr1 N3A 170.90(15)
N3 Cr1 N3A 4.6(2)
N4 Cr1 N6 91.13(14)
N4A Cr1 N6 86.21(16)
N2 Cr1 N6 96.75(8)
N1 Cr1 N6 173.23(9)
N5 Cr1 N6 79.29(9)
N3 Cr1 N6 97.96(15)
N3A Cr1 N6 93.46(16)
C3 O1 C11 117.4(2)
C8 O2 C12 117.8(2)
C15 O3 C23 113.5(4)
C20 O4 C24 118.7(5)
C15A O3A C23A 111.2(5)
C20A O4A C24A 117.7(4)
C27 O5 C35A 117.3(4)
C27 O5 C35 114.9(3)
C35A O5 C35 27.6(4)
C32 O6 C36 117.2(2)
C1 N1 C5 117.8(2)
C1 N1 Cr1 126.21(18)
C5 N1 Cr1 116.02(16)
C10 N2 C6 118.4(2)
C10 N2 Cr1 125.60(17)
C6 N2 Cr1 115.97(16)
C13 N3 C17 123.1(5)
C13 N3 Cr1 124.1(4)
C17 N3 Cr1 112.2(3)
C22 N4 C18 118.2(4)
C22 N4 Cr1 125.2(3)
C18 N4 Cr1 116.5(3)
C13A N3A C17A 114.0(5)
C13A N3A Cr1 128.6(4)
C17A N3A Cr1 117.2(4)
C22A N4A C18A 119.8(5)
C22A N4A Cr1 126.6(4)
C18A N4A Cr1 112.4(4)
C29 N5 C25 117.8(2)
C29 N5 Cr1 116.20(17)
C25 N5 Cr1 125.93(16)
C34 N6 C30 117.8(2)
C34 N6 Cr1 126.51(17)
C30 N6 Cr1 115.33(17)
N1 C1 C2 123.5(3)
N1 C1 H1A 118.2
C2 C1 H1A 118.2
C1 C2 C3 118.5(3)
C1 C2 H2A 120.8
C3 C2 H2A 120.8
O1 C3 C2 124.5(2)
O1 C3 C4 116.3(2)
C2 C3 C4 119.1(2)
C5 C4 C3 118.7(2)
C5 C4 H4A 120.7
C3 C4 H4A 120.7
N1 C5 C4 122.3(2)
N1 C5 C6 113.9(2)
C4 C5 C6 123.8(2)
N2 C6 C7 122.4(2)
N2 C6 C5 114.4(2)
C7 C6 C5 123.1(2)
C6 C7 C8 118.2(2)
C6 C7 H7A 120.9
C8 C7 H7A 120.9
O2 C8 C9 116.3(2)
O2 C8 C7 124.3(2)
C9 C8 C7 119.4(2)
C10 C9 C8 118.8(2)
C10 C9 H9A 120.6
C8 C9 H9A 120.6
N2 C10 C9 122.7(2)
N2 C10 H10A 118.6
C9 C10 H10A 118.6
O1 C11 H11A 109.5
O1 C11 H11B 109.5
H11A C11 H11B 109.5
O1 C11 H11C 109.5
H11A C11 H11C 109.5
H11B C11 H11C 109.5
O2 C12 H12A 109.5
O2 C12 H12B 109.5
H12A C12 H12B 109.5
O2 C12 H12C 109.5
H12A C12 H12C 109.5
H12B C12 H12C 109.5
N3 C13 C14 121.0(4)
N3 C13 H13A 119.5
C14 C13 H13A 119.5
C13 C14 C15 118.1(4)
C13 C14 H14A 121.0
C15 C14 H14A 121.0
O3 C15 C14 126.0(4)
O3 C15 C16 114.8(4)
C14 C15 C16 119.2(5)
C17 C16 C15 121.0(5)
C17 C16 H16A 119.5
C15 C16 H16A 119.5
N3A C13A C14A 125.0(5)
N3A C13A H13B 117.5
C14A C13A H13B 117.5
C15A C14A C13A 118.4(5)
C15A C14A H14B 120.8
C13A C14A H14B 120.8
O3A C15A C14A 124.4(5)
O3A C15A C16A 116.4(5)
C14A C15A C16A 119.2(5)
C17A C16A C15A 116.8(5)
C17A C16A H16B 121.6
C15A C16A H16B 121.6
N3 C17 C16 117.7(4)
N3 C17 C18 118.8(5)
C16 C17 C18 121.1(4)
N4 C18 C19 122.6(5)
N4 C18 C17 111.5(4)
C19 C18 C17 125.9(5)
C20 C19 C18 118.1(5)
C20 C19 H19A 121.0
C18 C19 H19A 121.0
O4 C20 C21 116.5(5)
O4 C20 C19 123.9(5)
C21 C20 C19 119.6(5)
C22 C21 C20 119.2(5)
C22 C21 H21A 120.4
C20 C21 H21A 120.4
N3A C17A C16A 126.5(5)
N3A C17A C18A 108.7(5)
C16A C17A C18A 123.3(5)
N4A C18A C19A 120.8(5)
N4A C18A C17A 118.4(5)
C19A C18A C17A 120.7(5)
C18A C19A C20A 118.7(5)
C18A C19A H19B 120.6
C20A C19A H19B 120.6
O4A C20A C19A 123.7(4)
O4A C20A C21A 116.2(4)
C19A C20A C21A 120.1(4)
C22A C21A C20A 118.1(5)
C22A C21A H21B 120.9
C20A C21A H21B 120.9
N4 C22 C21 122.3(5)
N4 C22 H22A 118.8
C21 C22 H22A 118.8
O3 C23 H23A 109.5
O3 C23 H23B 109.5
H23A C23 H23B 109.5
O3 C23 H23C 109.5
H23A C23 H23C 109.5
H23B C23 H23C 109.5
O4 C24 H24A 109.5
O4 C24 H24B 109.5
H24A C24 H24B 109.5
O4 C24 H24C 109.5
H24A C24 H24C 109.5
H24B C24 H24C 109.5
N4A C22A C21A 122.4(5)
N4A C22A H22B 118.8
C21A C22A H22B 118.8
O3A C23A H23D 109.5
O3A C23A H23E 109.5
H23D C23A H23E 109.5
O3A C23A H23F 109.5
H23D C23A H23F 109.5
H23E C23A H23F 109.5
O4A C24A H24D 109.5
O4A C24A H24E 109.5
H24D C24A H24E 109.5
O4A C24A H24F 109.5
H24D C24A H24F 109.5
H24E C24A H24F 109.5
N5 C25 C26 122.6(2)
N5 C25 H25A 118.7
C26 C25 H25A 118.7
C25 C26 C27 119.5(3)
C25 C26 H26A 120.3
C27 C26 H26A 120.3
O5 C27 C26 116.6(2)
O5 C27 C28 124.7(2)
C26 C27 C28 118.8(2)
C29 C28 C27 118.3(2)
C29 C28 H28A 120.9
C27 C28 H28A 120.9
N5 C29 C28 123.0(2)
N5 C29 C30 114.2(2)
C28 C29 C30 122.8(2)
N6 C30 C31 121.7(2)
N6 C30 C29 114.8(2)
C31 C30 C29 123.5(2)
C30 C31 C32 118.9(2)
C30 C31 H31A 120.5
C32 C31 H31A 120.5
O6 C32 C33 125.1(3)
O6 C32 C31 115.3(2)
C33 C32 C31 119.6(2)
C34 C33 C32 117.9(3)
C34 C33 H33A 121.1
C32 C33 H33A 121.1
N6 C34 C33 124.1(2)
N6 C34 H34A 118.0
C33 C34 H34A 118.0
O5 C35 H35A 109.5
O5 C35 H35B 109.5
H35A C35 H35B 109.5
O5 C35 H35C 109.5
H35A C35 H35C 109.5
H35B C35 H35C 109.5
O5 C35A H35D 109.5
O5 C35A H35E 109.5
H35D C35A H35E 109.5
O5 C35A H35F 109.5
H35D C35A H35F 109.5
H35E C35A H35F 109.5
O6 C36 H36A 109.5
O6 C36 H36B 109.5
H36A C36 H36B 109.5
O6 C36 H36C 109.5
H36A C36 H36C 109.5
H36B C36 H36C 109.5
O6 C36 H36D 109.5
H36A C36 H36D 141.1
H36B C36 H36D 56.3
H36C C36 H36D 56.3
O6 C36 H36E 109.5
H36A C36 H36E 56.3
H36B C36 H36E 141.1
H36C C36 H36E 56.3
H36D C36 H36E 109.5
O6 C36 H36F 109.5
H36A C36 H36F 56.3
H36B C36 H36F 56.3
H36C C36 H36F 141.1
H36D C36 H36F 109.5
H36E C36 H36F 109.5
F3 B1 F1 120.5(5)
F3 B1 F4 106.2(5)
F1 B1 F4 109.1(4)
F3 B1 F2 104.8(5)
F1 B1 F2 112.5(4)
F4 B1 F2 101.9(4)
F3A B1A F1A 117.2(5)
F3A B1A F4A 109.1(5)
F1A B1A F4A 109.2(5)
F3A B1A F2A 105.2(4)
F1A B1A F2A 113.0(5)
F4A B1A F2A 102.0(4)
F7 B2 F5 111.4(2)
F7 B2 F8 110.2(2)
F5 B2 F8 109.1(2)
F7 B2 F6 108.6(2)
F5 B2 F6 110.5(2)
F8 B2 F6 107.0(2)
F11 B3 F12 111.6(4)
F11 B3 F9 108.6(5)
F12 B3 F9 109.4(4)
F11 B3 F10 109.2(4)
F12 B3 F10 110.0(4)
F9 B3 F10 107.8(4)
F11A B3A F12A 111.3(4)
F11A B3A F9A 110.4(5)
F12A B3A F9A 108.4(5)
F11A B3A F10A 109.0(5)
F12A B3A F10A 109.3(5)
F9A B3A F10A 108.2(4)
N7 C37 C38 165.1(7)
N7A C37A C38A 166.2(11)
C37A C38A H38D 109.5
C37A C38A H38E 109.5
H38D C38A H38E 109.5
C37A C38A H38F 109.5
H38D C38A H38F 109.5
H38E C38A H38F 109.5
C37A C38A H38G 109.5
H38D C38A H38G 141.1
H38E C38A H38G 56.3
H38F C38A H38G 56.3
C37A C38A H38H 109.5
H38D C38A H38H 56.3
H38E C38A H38H 141.1
H38F C38A H38H 56.3
H38G C38A H38H 109.5
C37A C38A H38I 109.5
H38D C38A H38I 56.3
H38E C38A H38I 56.3
H38F C38A H38I 141.1
H38G C38A H38I 109.5
H38H C38A H38I 109.5

loop_
_geom_bond_atom_site_label_1
_geom_bond_atom_site_label_2
_geom_bond_distance
Cr1 N4 2.032(4)
Cr1 N4A 2.033(4)
Cr1 N2 2.034(2)
Cr1 N1 2.037(2)
Cr1 N5 2.038(2)
Cr1 N3 2.041(5)
Cr1 N3A 2.045(5)
Cr1 N6 2.046(2)
O1 C3 1.346(3)
O1 C11 1.432(3)
O2 C8 1.338(3)
O2 C12 1.450(3)
O3 C15 1.338(6)
O3 C23 1.628(7)
O4 C20 1.340(6)
O4 C24 1.427(8)
O3A C15A 1.353(7)
O3A C23A 1.684(7)
O4A C20A 1.351(5)
O4A C24A 1.435(6)
O5 C27 1.327(3)
O5 C35A 1.475(8)
O5 C35 1.481(5)
O6 C32 1.340(3)
O6 C36 1.439(4)
N1 C1 1.338(3)
N1 C5 1.364(3)
N2 C10 1.346(3)
N2 C6 1.363(3)
N3 C13 1.338(6)
N3 C17 1.359(6)
N4 C22 1.344(6)
N4 C18 1.361(6)
N3A C13A 1.343(7)
N3A C17A 1.362(7)
N4A C22A 1.344(7)
N4A C18A 1.360(7)
N5 C29 1.355(3)
N5 C25 1.356(3)
N6 C34 1.349(4)
N6 C30 1.361(3)
C1 C2 1.375(4)
C1 H1A 0.9500
C2 C3 1.383(4)
C2 H2A 0.9500
C3 C4 1.400(4)
C4 C5 1.373(4)
C4 H4A 0.9500
C5 C6 1.482(3)
C6 C7 1.379(3)
C7 C8 1.399(4)
C7 H7A 0.9500
C8 C9 1.396(4)
C9 C10 1.371(3)
C9 H9A 0.9500
C10 H10A 0.9500
C11 H11A 0.9800
C11 H11B 0.9800
C11 H11C 0.9800
C12 H12A 0.9800
C12 H12B 0.9800
C12 H12C 0.9800
C13 C14 1.382(7)
C13 H13A 0.9500
C14 C15 1.392(7)
C14 H14A 0.9500
C15 C16 1.406(6)
C16 C17 1.371(7)
C16 H16A 0.9500
C13A C14A 1.384(7)
C13A H13B 0.9500
C14A C15A 1.383(7)
C14A H14B 0.9500
C15A C16A 1.401(8)
C16A C17A 1.369(8)
C16A H16B 0.9500
C17 C18 1.474(7)
C18 C19 1.388(6)
C19 C20 1.387(7)
C19 H19A 0.9500
C20 C21 1.386(7)
C21 C22 1.377(6)
C21 H21A 0.9500
C17A C18A 1.476(7)
C18A C19A 1.388(7)
C19A C20A 1.391(7)
C19A H19B 0.9500
C20A C21A 1.395(7)
C21A C22A 1.374(7)
C21A H21B 0.9500
C22 H22A 0.9500
C23 H23A 0.9800
C23 H23B 0.9800
C23 H23C 0.9800
C24 H24A 0.9800
C24 H24B 0.9800
C24 H24C 0.9800
C22A H22B 0.9500
C23A H23D 0.9800
C23A H23E 0.9800
C23A H23F 0.9800
C24A H24D 0.9800
C24A H24E 0.9800
C24A H24F 0.9800
C25 C26 1.363(4)
C25 H25A 0.9500
C26 C27 1.393(4)
C26 H26A 0.9500
C27 C28 1.402(4)
C28 C29 1.377(4)
C28 H28A 0.9500
C29 C30 1.478(4)
C30 C31 1.383(3)
C31 C32 1.396(4)
C31 H31A 0.9500
C32 C33 1.387(4)
C33 C34 1.368(4)
C33 H33A 0.9500
C34 H34A 0.9500
C35 H35A 0.9800
C35 H35B 0.9800
C35 H35C 0.9800
C35A H35D 0.9800
C35A H35E 0.9800
C35A H35F 0.9800
C36 H36A 0.9800
C36 H36B 0.9800
C36 H36C 0.9800
C36 H36D 0.9800
C36 H36E 0.9800
C36 H36F 0.9800
B1 F3 1.325(6)
B1 F1 1.347(6)
B1 F4 1.421(6)
B1 F2 1.479(6)
B1A F3A 1.320(5)
B1A F1A 1.346(6)
B1A F4A 1.415(6)
B1A F2A 1.477(6)
B2 F7 1.371(3)
B2 F5 1.377(3)
B2 F8 1.394(3)
B2 F6 1.414(3)
B3 F11 1.361(6)
B3 F12 1.377(7)
B3 F9 1.399(6)
B3 F10 1.407(6)
B3A F11A 1.373(7)
B3A F12A 1.382(7)
B3A F9A 1.395(7)
B3A F10A 1.414(7)
N7 C37 1.142(9)
C37 C38 1.421(9)
C38 H38A 0.9800
C38 H38B 0.9800
C38 H38C 0.9800
N7A C37A 1.150(11)
C37A C38A 1.411(9)
C38A H38D 0.9800
C38A H38E 0.9800
C38A H38F 0.9800
C38A H38G 0.9800
C38A H38H 0.9800
C38A H38I 0.9800

loop_
_geom_torsion_atom_site_label_1
_geom_torsion_atom_site_label_2
_geom_torsion_atom_site_label_3
_geom_torsion_atom_site_label_4
_geom_torsion
N4 Cr1 N1 C1 -0.6(3)
N4A Cr1 N1 C1 -0.7(3)
N2 Cr1 N1 C1 175.2(3)
N5 Cr1 N1 C1 -95.9(3)
N3 Cr1 N1 C1 79.7(3)
N3A Cr1 N1 C1 79.0(3)
N6 Cr1 N1 C1 -130.1(7)
N4 Cr1 N1 C5 178.2(2)
N4A Cr1 N1 C5 178.1(2)
N2 Cr1 N1 C5 -6.00(19)
N5 Cr1 N1 C5 82.88(19)
N3 Cr1 N1 C5 -101.5(2)
N3A Cr1 N1 C5 -102.2(2)
N6 Cr1 N1 C5 48.7(8)
N4 Cr1 N2 C10 -147.1(10)
N4A Cr1 N2 C10 -119(2)
N1 Cr1 N2 C10 -176.6(2)
N5 Cr1 N2 C10 88.2(2)
N3 Cr1 N2 C10 -89.7(3)
N3A Cr1 N2 C10 -85.3(3)
N6 Cr1 N2 C10 9.0(2)
N4 Cr1 N2 C6 33.8(11)
N4A Cr1 N2 C6 62(2)
N1 Cr1 N2 C6 4.36(18)
N5 Cr1 N2 C6 -90.88(19)
N3 Cr1 N2 C6 91.3(2)
N3A Cr1 N2 C6 95.6(2)
N6 Cr1 N2 C6 -170.08(18)
N4 Cr1 N3 C13 163.9(4)
N4A Cr1 N3 C13 168.9(5)
N2 Cr1 N3 C13 -8.7(4)
N1 Cr1 N3 C13 70.4(4)
N5 Cr1 N3 C13 -164.8(14)
N3A Cr1 N3 C13 -118(3)
N6 Cr1 N3 C13 -106.3(4)
N4 Cr1 N3 C17 -6.7(4)
N4A Cr1 N3 C17 -1.7(4)
N2 Cr1 N3 C17 -179.3(4)
N1 Cr1 N3 C17 -100.3(4)
N5 Cr1 N3 C17 24.6(19)
N3A Cr1 N3 C17 71(2)
N6 Cr1 N3 C17 83.1(4)
N4A Cr1 N4 C22 88(3)
N2 Cr1 N4 C22 -119.6(9)
N1 Cr1 N4 C22 -90.7(4)
N5 Cr1 N4 C22 4.8(4)
N3 Cr1 N4 C22 -178.0(5)
N3A Cr1 N4 C22 177.4(5)
N6 Cr1 N4 C22 84.1(4)
N4A Cr1 N4 C18 -88(3)
N2 Cr1 N4 C18 64.4(12)
N1 Cr1 N4 C18 93.3(4)
N5 Cr1 N4 C18 -171.2(4)
N3 Cr1 N4 C18 6.0(4)
N3A Cr1 N4 C18 1.4(4)
N6 Cr1 N4 C18 -91.9(4)
N4 Cr1 N3A C13A 177.7(5)
N4A Cr1 N3A C13A -177.3(5)
N2 Cr1 N3A C13A 5.4(5)
N1 Cr1 N3A C13A 84.9(5)
N5 Cr1 N3A C13A -128.7(8)
N3 Cr1 N3A C13A 77(2)
N6 Cr1 N3A C13A -91.8(5)
N4 Cr1 N3A C17A 3.4(5)
N4A Cr1 N3A C17A 8.4(5)
N2 Cr1 N3A C17A -168.9(5)
N1 Cr1 N3A C17A -89.4(5)
N5 Cr1 N3A C17A 57.0(12)
N3 Cr1 N3A C17A -98(3)
N6 Cr1 N3A C17A 93.9(5)
N4 Cr1 N4A C22A -98(3)
N2 Cr1 N4A C22A -154.2(18)
N1 Cr1 N4A C22A -96.8(5)
N5 Cr1 N4A C22A -1.0(5)
N3 Cr1 N4A C22A 176.6(6)
N3A Cr1 N4A C22A 172.2(6)
N6 Cr1 N4A C22A 77.9(5)
N4 Cr1 N4A C18A 94(3)
N2 Cr1 N4A C18A 38(2)
N1 Cr1 N4A C18A 95.4(4)
N5 Cr1 N4A C18A -168.8(4)
N3 Cr1 N4A C18A 8.8(4)
N3A Cr1 N4A C18A 4.4(4)
N6 Cr1 N4A C18A -89.9(4)
N4 Cr1 N5 C29 91.1(2)
N4A Cr1 N5 C29 86.2(2)
N2 Cr1 N5 C29 -96.02(17)
N1 Cr1 N5 C29 -175.27(17)
N3 Cr1 N5 C29 60.2(17)
N3A Cr1 N5 C29 38.5(10)
N6 Cr1 N5 C29 0.87(16)
N4 Cr1 N5 C25 -91.5(2)
N4A Cr1 N5 C25 -96.4(2)
N2 Cr1 N5 C25 81.4(2)
N1 Cr1 N5 C25 2.2(2)
N3 Cr1 N5 C25 -122.4(16)
N3A Cr1 N5 C25 -144.1(9)
N6 Cr1 N5 C25 178.3(2)
N4 Cr1 N6 C34 80.2(2)
N4A Cr1 N6 C34 79.8(2)
N2 Cr1 N6 C34 -96.3(2)
N1 Cr1 N6 C34 -150.2(7)
N5 Cr1 N6 C34 175.1(2)
N3 Cr1 N6 C34 -0.3(2)
N3A Cr1 N6 C34 0.7(2)
N4 Cr1 N6 C30 -92.9(2)
N4A Cr1 N6 C30 -93.3(2)
N2 Cr1 N6 C30 90.57(17)
N1 Cr1 N6 C30 36.7(8)
N5 Cr1 N6 C30 2.00(16)
N3 Cr1 N6 C30 -173.4(2)
N3A Cr1 N6 C30 -172.5(2)
C5 N1 C1 C2 -0.2(5)
Cr1 N1 C1 C2 178.6(2)
N1 C1 C2 C3 -3.0(5)
C11 O1 C3 C2 -2.9(4)
C11 O1 C3 C4 176.0(2)
C1 C2 C3 O1 -177.8(3)
C1 C2 C3 C4 3.3(4)
O1 C3 C4 C5 -179.6(2)
C2 C3 C4 C5 -0.6(4)
C1 N1 C5 C4 3.1(4)
Cr1 N1 C5 C4 -175.8(2)
C1 N1 C5 C6 -174.5(2)
Cr1 N1 C5 C6 6.5(3)
C3 C4 C5 N1 -2.8(4)
C3 C4 C5 C6 174.7(2)
C10 N2 C6 C7 0.6(4)
Cr1 N2 C6 C7 179.8(2)
C10 N2 C6 C5 178.7(2)
Cr1 N2 C6 C5 -2.2(3)
N1 C5 C6 N2 -2.8(3)
C4 C5 C6 N2 179.5(2)
N1 C5 C6 C7 175.2(2)
C4 C5 C6 C7 -2.5(4)
N2 C6 C7 C8 1.6(4)
C5 C6 C7 C8 -176.2(2)
C12 O2 C8 C9 173.5(2)
C12 O2 C8 C7 -6.3(4)
C6 C7 C8 O2 176.4(2)
C6 C7 C8 C9 -3.4(4)
O2 C8 C9 C10 -176.9(2)
C7 C8 C9 C10 2.9(4)
C6 N2 C10 C9 -1.2(4)
Cr1 N2 C10 C9 179.8(2)
C8 C9 C10 N2 -0.6(4)
C17 N3 C13 C14 1.2(8)
Cr1 N3 C13 C14 -168.5(4)
N3 C13 C14 C15 -0.7(7)
C23 O3 C15 C14 40.8(8)
C23 O3 C15 C16 -142.5(5)
C13 C14 C15 O3 176.9(5)
C13 C14 C15 C16 0.4(8)
O3 C15 C16 C17 -177.5(5)
C14 C15 C16 C17 -0.6(9)
C17A N3A C13A C14A 0.9(7)
Cr1 N3A C13A C14A -173.6(4)
N3A C13A C14A C15A 0.2(7)
C23A O3A C15A C14A -43.0(8)
C23A O3A C15A C16A 134.5(6)
C13A C14A C15A O3A 174.5(5)
C13A C14A C15A C16A -2.9(8)
O3A C15A C16A C17A -173.2(6)
C14A C15A C16A C17A 4.4(10)
C13 N3 C17 C16 -1.3(8)
Cr1 N3 C17 C16 169.4(4)
C13 N3 C17 C18 -163.9(5)
Cr1 N3 C17 C18 6.8(6)
C15 C16 C17 N3 1.0(9)
C15 C16 C17 C18 163.2(5)
C22 N4 C18 C19 0.4(7)
Cr1 N4 C18 C19 176.7(4)
C22 N4 C18 C17 179.7(5)
Cr1 N4 C18 C17 -4.0(6)
N3 C17 C18 N4 -2.0(7)
C16 C17 C18 N4 -164.0(5)
N3 C17 C18 C19 177.2(5)
C16 C17 C18 C19 15.2(9)
N4 C18 C19 C20 0.4(7)
C17 C18 C19 C20 -178.7(5)
C24 O4 C20 C21 175.1(7)
C24 O4 C20 C19 -5.0(10)
C18 C19 C20 O4 -179.8(6)
C18 C19 C20 C21 0.1(8)
O4 C20 C21 C22 178.5(5)
C19 C20 C21 C22 -1.4(8)
C13A N3A C17A C16A 0.9(10)
Cr1 N3A C17A C16A 176.0(6)
C13A N3A C17A C18A 167.1(5)
Cr1 N3A C17A C18A -17.8(7)
C15A C16A C17A N3A -3.5(11)
C15A C16A C17A C18A -167.9(6)
C22A N4A C18A C19A -1.8(8)
Cr1 N4A C18A C19A 167.0(4)
C22A N4A C18A C17A 175.2(6)
Cr1 N4A C18A C17A -16.0(7)
N3A C17A C18A N4A 22.2(8)
C16A C17A C18A N4A -171.0(6)
N3A C17A C18A C19A -160.8(5)
C16A C17A C18A C19A 6.0(10)
N4A C18A C19A C20A 1.5(7)
C17A C18A C19A C20A -175.4(5)
C24A O4A C20A C19A -2.7(7)
C24A O4A C20A C21A 176.7(5)
C18A C19A C20A O4A 179.8(5)
C18A C19A C20A C21A 0.4(7)
O4A C20A C21A C22A 178.5(5)
C19A C20A C21A C22A -2.0(8)
C18 N4 C22 C21 -1.8(8)
Cr1 N4 C22 C21 -177.7(4)
C20 C21 C22 N4 2.3(8)
C18A N4A C22A C21A 0.1(9)
Cr1 N4A C22A C21A -166.9(4)
C20A C21A C22A N4A 1.8(8)
C29 N5 C25 C26 0.3(3)
Cr1 N5 C25 C26 -177.10(18)
N5 C25 C26 C27 -0.9(4)
C35A O5 C27 C26 -164.9(5)
C35 O5 C27 C26 164.5(3)
C35A O5 C27 C28 16.1(6)
C35 O5 C27 C28 -14.5(4)
C25 C26 C27 O5 -177.8(2)
C25 C26 C27 C28 1.2(4)
O5 C27 C28 C29 177.9(2)
C26 C27 C28 C29 -1.1(4)
C25 N5 C29 C28 -0.2(3)
Cr1 N5 C29 C28 177.48(19)
C25 N5 C29 C30 179.0(2)
Cr1 N5 C29 C30 -3.4(3)
C27 C28 C29 N5 0.6(4)
C27 C28 C29 C30 -178.5(2)
C34 N6 C30 C31 -0.3(3)
Cr1 N6 C30 C31 173.42(18)
C34 N6 C30 C29 -178.1(2)
Cr1 N6 C30 C29 -4.3(3)
N5 C29 C30 N6 5.0(3)
C28 C29 C30 N6 -175.8(2)
N5 C29 C30 C31 -172.7(2)
C28 C29 C30 C31 6.5(4)
N6 C30 C31 C32 -0.5(4)
C29 C30 C31 C32 177.1(2)
C36 O6 C32 C33 -6.0(4)
C36 O6 C32 C31 173.8(2)
C30 C31 C32 O6 -179.1(2)
C30 C31 C32 C33 0.7(4)
O6 C32 C33 C34 179.7(2)
C31 C32 C33 C34 -0.1(4)
C30 N6 C34 C33 1.0(4)
Cr1 N6 C34 C33 -172.01(19)
C32 C33 C34 N6 -0.7(4)
